data_7711978
loop_
_publ_author_name
'Mekhail, Magy A.'
'Pota, Kristof'
'Kharel, Sugam'
'Freire, David M.'
'Green, Kayla N.'

_publ_section_title
;
 Pyridine modifications regulate the electronics and reactivity of
 Fe-pyridinophane complexes.
;
_journal_issue 4
_journal_name_full 'Dalton transactions (Cambridge, England : 2003)'
_journal_page_first 892
_journal_page_last 901
_journal_paper_doi 10.1039/d2dt03485a
_journal_volume 52
_journal_year 2023
_chemical_formula_moiety 'C13 H23 Cl2 Fe N5, C F3 O3 S'
_chemical_formula_sum 'C14 H23 Cl2 F3 Fe N5 O3 S'
_chemical_formula_weight 525.18
_space_group_crystal_system orthorhombic
_space_group_IT_number 19
_space_group_name_Hall 'P 2ac 2ab'
_space_group_name_H-M_alt 'P 21 21 21'
_atom_sites_solution_hydrogens geom
_atom_sites_solution_primary iterative
_audit_creation_date 2022-01-24
_audit_creation_method
;
Olex2 1.5
(compiled 2021.11.18 svn.ra9532c28 for OlexSys, GUI svn.r6429)
;
_audit_update_record
;
2022-01-25 deposited with the CCDC.	2022-12-20 downloaded from the CCDC.
;
_cell_angle_alpha 90
_cell_angle_beta 90
_cell_angle_gamma 90
_cell_formula_units_Z 4
_cell_length_a 6.8637(4)
_cell_length_b 8.6169(5)
_cell_length_c 36.4304(19)
_cell_measurement_reflns_used 9944
_cell_measurement_temperature 293.0
_cell_measurement_theta_max 29.53
_cell_measurement_theta_min 2.90
_cell_volume 2154.6(2)
_computing_cell_refinement 'SAINT V8.40B (?, 2016)'
_computing_data_reduction 'SAINT V8.40B (?, 2016)'
_computing_molecular_graphics 'Olex2 1.5 (Dolomanov et al., 2009)'
_computing_publication_material 'Olex2 1.5 (Dolomanov et al., 2009)'
_computing_structure_refinement 'SHELXL 2018/3 (Sheldrick, 2015)'
_computing_structure_solution 'olex2.solve 1.5 (Bourhis et al., 2015)'
_diffrn_ambient_temperature 293(2)
_diffrn_measured_fraction_theta_full 0.996
_diffrn_measured_fraction_theta_max 0.996
_diffrn_measurement_device_type 'Bruker APEX-II CCD'
_diffrn_measurement_method '\f and \w scans'
_diffrn_radiation_type MoK\a
_diffrn_radiation_wavelength 0.71073
_diffrn_reflns_av_R_equivalents 0.0431
_diffrn_reflns_av_unetI/netI 0.0176
_diffrn_reflns_Laue_measured_fraction_full 0.996
_diffrn_reflns_Laue_measured_fraction_max 0.996
_diffrn_reflns_limit_h_max 8
_diffrn_reflns_limit_h_min -8
_diffrn_reflns_limit_k_max 10
_diffrn_reflns_limit_k_min -10
_diffrn_reflns_limit_l_max 43
_diffrn_reflns_limit_l_min -43
_diffrn_reflns_number 54536
_diffrn_reflns_point_group_measured_fraction_full 0.998
_diffrn_reflns_point_group_measured_fraction_max 0.998
_diffrn_reflns_theta_full 24.998
_diffrn_reflns_theta_max 24.998
_diffrn_reflns_theta_min 2.429
_exptl_absorpt_coefficient_mu 1.096
_exptl_absorpt_correction_T_max 0.7459
_exptl_absorpt_correction_T_min 0.6642
_exptl_absorpt_correction_type none
_exptl_absorpt_process_details
;
SADABS-2016/2 (Bruker,2016/2) was used for absorption correction.
wR2(int) was 0.0728 before and 0.0614 after correction.
The Ratio of minimum to maximum transmission is 0.8905.
The \l/2 correction factor is Not present.
;
_exptl_crystal_colour blue
_exptl_crystal_colour_primary blue
_exptl_crystal_density_diffrn 1.619
_exptl_crystal_description prism
_exptl_crystal_F_000 1076
_refine_diff_density_max 1.533
_refine_diff_density_min -1.668
_refine_diff_density_rms 0.241
_refine_ls_abs_structure_details
;
 Refined as an inversion twin.
;
_refine_ls_abs_structure_Flack 0.50(13)
_refine_ls_extinction_method none
_refine_ls_goodness_of_fit_ref 1.133
_refine_ls_hydrogen_treatment constr
_refine_ls_matrix_type full
_refine_ls_number_parameters 337
_refine_ls_number_reflns 3778
_refine_ls_number_restraints 476
_refine_ls_restrained_S_all 1.098
_refine_ls_R_factor_all 0.1189
_refine_ls_R_factor_gt 0.1186
_refine_ls_shift/su_max 0.000
_refine_ls_shift/su_mean 0.000
_refine_ls_structure_factor_coef Fsqd
_refine_ls_weighting_details 'w=1/[\s^2^(Fo^2^)+73.3927P] where P=(Fo^2^+2Fc^2^)/3'
_refine_ls_weighting_scheme calc
_refine_ls_wR_factor_gt 0.2586
_refine_ls_wR_factor_ref 0.2587
_reflns_Friedel_coverage 0.703
_reflns_Friedel_fraction_full 0.999
_reflns_Friedel_fraction_max 0.999
_reflns_number_gt 3761
_reflns_number_total 3778
_reflns_threshold_expression 'I > 2\s(I)'
_cod_data_source_file d2dt03485a2.cif
_cod_data_source_block mm_iii_102821_monoclinic
_cod_depositor_comments 'Adding full bibliography for 7711977--7711979.cif.'
_cod_database_code 7711978
_shelx_shelxl_version_number 2018/3
_shelx_space_group_comment
;
The symmetry employed for this shelxl refinement is uniquely defined
by the following loop, which should always be used as a source of
symmetry information in preference to the above space-group names.
They are only intended as comments.
;
_olex2_refinement_description
;
1. Twinned data refinement
 Scales: 0.50(13)
 0.50(13)
2. Fixed Uiso
 At 1.2 times of:
  All C(H) groups, All C(H,H) groups, All N(H) groups
 At 1.5 times of:
  All C(H,H,H) groups
3. Restrained distances
 C14-F3 = C14-F4 = C14-F5
 1.33 with sigma of 0.02
 C14-S6
 1.82 with sigma of 0.02
 S6-O7 = S6-O8 = S6-O9
 1.44 with sigma of 0.02
 C14-O7
 2.58 with sigma of 0.04
 C14-O9
 2.57 with sigma of 0.04
 C14-O8
 2.56 with sigma of 0.04
 C14-F3 \\sim C14-F4 \\sim C14-F5
 with sigma of 0.02
 F3-F4 \\sim F4-F5 \\sim F5-F3
 with sigma of 0.04
 S6-F3 \\sim S6-F4 \\sim S6-F5
 with sigma of 0.04
 S6-O7 \\sim S6-O8 \\sim S6-O9
 with sigma of 0.02
 O7-O8 \\sim O8-O9 \\sim O7-O9
 with sigma of 0.04
 C14-O7 \\sim C14-O8 \\sim C14-O9
 with sigma of 0.04
 O7-O9 \\sim O7A-O9A
 with sigma of 0.04
 C14-F4 \\sim C2A-F4A
 with sigma of 0.02
 C14-F5 \\sim C2A-F5A
 with sigma of 0.02
 C14-S6 \\sim C2A-S6A
 with sigma of 0.02
 C14-F3 \\sim C2A-F3A
 with sigma of 0.02
 F4-F5 \\sim F4A-F5A
 with sigma of 0.04
 S6-O7 \\sim S6A-O7A
 with sigma of 0.02
 S6-O8 \\sim S6A-O8A
 with sigma of 0.02
 S6-O9 \\sim S6A-O9A
 with sigma of 0.02
 F3-S6 \\sim F3A-S6A
 with sigma of 0.04
 F4-S6 \\sim F4A-S6A
 with sigma of 0.04
 F5-S6 \\sim F5A-S6A
 with sigma of 0.04
 O7-O8 \\sim O7A-O8A
 with sigma of 0.04
 C14-O7 \\sim C2A-O7A
 with sigma of 0.04
 C14-O8 \\sim C2A-O8A
 with sigma of 0.04
 C14-O9 \\sim C2A-O9A
 with sigma of 0.04
 O8-O9 \\sim O8A-O9A
 with sigma of 0.04
 F3-F4 \\sim F3A-F4A
 with sigma of 0.04
 F3-F5 \\sim F3A-F5A
 with sigma of 0.04
4. Restrained planarity
 C1, N4, C8, C9, C10, C11
 with sigma of 0.001
5. Uiso/Uaniso restraints and constraints
C14 \\sim F3 \\sim F4 \\sim F5 \\sim S6 \\sim O7 \\sim O8 \\sim O9: within 2A
with sigma of 0.04 and sigma for terminal atoms of 0.08 within 2A
Uanis(C1) \\sim Ueq, Uanis(C8) \\sim Ueq, Uanis(C9) \\sim Ueq: with sigma of
0.01 and sigma for terminal atoms of 0.02
Uanis(F4A) \\sim Ueq: with sigma of 0.001 and sigma for terminal atoms of 0.002
Uanis(C12) \\sim Ueq: with sigma of 0.01 and sigma for terminal atoms of 0.02
6. Rigid body (RIGU) restrains
 C14, F3, F4, F5, S6, O7, O8, O9
 with sigma for 1-2 distances of 0.004 and sigma for 1-3 distances of 0.004
 All non-hydrogen atoms
 with sigma for 1-2 distances of 0.001 and sigma for 1-3 distances of 0.001
7. Others
 Fixed Sof: C14(0.6) F3(0.6) F4(0.6) F5(0.6) S6(0.6) O7(0.6) O8(0.6) O9(0.6)
 S6A(0.4) C2A(0.4) F3A(0.4) F4A(0.4) F5A(0.4) O7A(0.4) O8A(0.4) O9A(0.4)
8.a Ternary CH refined with riding coordinates:
 N3(H3), N1(H1), N2(H2)
8.b Secondary CH2 refined with riding coordinates:
 C7(H7A,H7B), C2(H2A,H2B), C5(H5A,H5B), C3(H3A,H3B), C4(H4A,H4B), C6(H6A,H6B)
8.c Aromatic/amide H refined with riding coordinates:
 C9(H9), C11(H11)
8.d Idealised Me refined as rotating group:
 C12(H12A,H12B,H12C), C13(H13A,H13B,H13C)
;
_smtbx_masks_special_details
;
A solvent mask was calculated and 20 electrons were 
found in a volume of 128\%A^3^ in 1 void per unit cell. 
This is consistent with the presence of 0.5[H2O] per Formula Unit 
which account for 20 electrons per unit cell.
;
_smtbx_masks_void_probe_radius 0.9
_smtbx_masks_void_truncation_radius 1.2
_olex2_submission_special_instructions 'No special instructions were received'

loop_
_space_group_symop_operation_xyz
'x, y, z'
'-x+1/2, -y, z+1/2'
'x+1/2, -y+1/2, -z'
'-x, y+1/2, -z+1/2'

loop_
_atom_site_label
_atom_site_type_symbol
_atom_site_fract_x
_atom_site_fract_y
_atom_site_fract_z
_atom_site_U_iso_or_equiv
_atom_site_adp_type
_atom_site_occupancy
_atom_site_site_symmetry_order
_atom_site_calc_flag
_atom_site_refinement_flags_posn
_atom_site_refinement_flags_adp
_atom_site_refinement_flags_occupancy
_atom_site_disorder_assembly
_atom_site_disorder_group
Fe1 Fe 0.3919(3) 0.2621(3) 0.70960(5) 0.0122(5) Uani 1 1 d . . . . .
N4 N 0.4960(8) 0.2606(19) 0.6570(3) 0.0158(18) Uani 1 1 d . . . . .
N3 N 0.365(3) 0.0165(17) 0.6953(5) 0.022(2) Uani 1 1 d . . . . .
H3 H 0.415024 -0.048298 0.715283 0.026 Uiso 1 1 calc R U . . .
C8 C 0.4998(11) 0.126(2) 0.6382(5) 0.019(3) Uani 1 1 d . U . . .
N1 N 0.366(3) 0.5042(18) 0.6939(5) 0.021(2) Uani 1 1 d . . . . .
H1 H 0.402970 0.568482 0.714954 0.025 Uiso 1 1 calc R U . . .
C9 C 0.5338(15) 0.119(2) 0.6014(6) 0.026(3) Uani 1 1 d . U . . .
H9 H 0.534898 0.022915 0.589800 0.031 Uiso 1 1 calc R U . . .
N11 N 0.596(2) 0.268(2) 0.5452(4) 0.036(3) Uani 1 1 d . . . . .
C11 C 0.5630(15) 0.402(2) 0.6011(5) 0.021(3) Uani 1 1 d . . . . .
H11 H 0.583697 0.496174 0.589497 0.025 Uiso 1 1 calc R U . . .
C1 C 0.5272(11) 0.395(2) 0.6384(5) 0.018(3) Uani 1 1 d . U . . .
C7 C 0.472(3) -0.015(2) 0.6612(6) 0.027(4) Uani 1 1 d . . . . .
H7A H 0.402082 -0.092673 0.647095 0.033 Uiso 1 1 calc R U . . .
H7B H 0.598996 -0.058180 0.667316 0.033 Uiso 1 1 calc R U . . .
C2 C 0.509(3) 0.539(2) 0.6619(5) 0.022(3) Uani 1 1 d . . . . .
H2A H 0.461023 0.624390 0.647311 0.026 Uiso 1 1 calc R U . . .
H2B H 0.635885 0.566910 0.671678 0.026 Uiso 1 1 calc R U . . .
C10 C 0.5677(14) 0.256(3) 0.5803(4) 0.024(3) Uani 1 1 d . . . . .
C12 C 0.615(5) 0.121(3) 0.5218(6) 0.042(5) Uani 1 1 d . U . . .
H12A H 0.742260 0.077448 0.524953 0.063 Uiso 1 1 calc R U . . .
H12B H 0.595713 0.147368 0.496389 0.063 Uiso 1 1 calc R U . . .
H12C H 0.518183 0.047118 0.529193 0.063 Uiso 1 1 calc R U . . .
C13 C 0.584(5) 0.408(3) 0.5260(6) 0.042(6) Uani 1 1 d . . . . .
H13A H 0.459471 0.455179 0.530233 0.063 Uiso 1 1 calc R U . . .
H13B H 0.600782 0.389510 0.500205 0.063 Uiso 1 1 calc R U . . .
H13C H 0.685115 0.477160 0.534403 0.063 Uiso 1 1 calc R U . . .
Cl2 Cl 0.7025(5) 0.2640(6) 0.73459(10) 0.0210(9) Uani 1 1 d . . . . .
Cl1 Cl 0.2525(5) 0.2623(6) 0.76694(10) 0.0211(9) Uani 1 1 d . . . . .
N2 N 0.1002(17) 0.2674(19) 0.6859(3) 0.018(2) Uani 1 1 d . . . . .
H2 H 0.007894 0.265818 0.706428 0.022 Uiso 1 1 calc R U . . .
C5 C 0.066(3) 0.116(2) 0.6636(6) 0.027(4) Uani 1 1 d . . . . .
H5A H 0.134341 0.119743 0.640259 0.032 Uiso 1 1 calc R U . . .
H5B H -0.071243 0.098895 0.659206 0.032 Uiso 1 1 calc R U . . .
C3 C 0.155(3) 0.538(2) 0.6844(7) 0.029(4) Uani 1 1 d . . . . .
H3A H 0.083435 0.562790 0.706601 0.035 Uiso 1 1 calc R U . . .
H3B H 0.148352 0.626834 0.668097 0.035 Uiso 1 1 calc R U . . .
C4 C 0.073(3) 0.408(2) 0.6674(6) 0.027(4) Uani 1 1 d . . . . .
H4A H 0.127606 0.399053 0.642983 0.032 Uiso 1 1 calc R U . . .
H4B H -0.065959 0.426165 0.664732 0.032 Uiso 1 1 calc R U . . .
C6 C 0.155(3) -0.013(2) 0.6898(6) 0.028(3) Uani 1 1 d . . . . .
H6A H 0.088415 -0.011229 0.713266 0.033 Uiso 1 1 calc R U . . .
H6B H 0.136699 -0.114608 0.678906 0.033 Uiso 1 1 calc R U . . .
C14 C 0.093(3) 0.684(3) 0.5671(6) 0.076(5) Uani 0.6 1 d D U P A 1
F3 F 0.271(4) 0.708(4) 0.5789(9) 0.097(7) Uani 0.6 1 d D U P A 1
F4 F 0.094(4) 0.720(3) 0.5315(6) 0.079(6) Uani 0.6 1 d D U P A 1
F5 F 0.052(5) 0.534(2) 0.5678(8) 0.077(7) Uani 0.6 1 d D U P A 1
S6 S -0.080(2) 0.7986(15) 0.5927(3) 0.067(3) Uani 0.6 1 d D U P A 1
O7 O -0.094(4) 0.755(4) 0.6296(4) 0.058(6) Uani 0.6 1 d D U P A 1
O8 O -0.016(4) 0.957(2) 0.5880(7) 0.054(6) Uani 0.6 1 d D U P A 1
O9 O -0.259(3) 0.770(3) 0.5726(6) 0.055(6) Uani 0.6 1 d D U P A 1
S6A S -0.014(3) 0.7048(19) 0.5950(4) 0.059(5) Uani 0.4 1 d D . P B 2
C2A C 0.030(5) 0.825(3) 0.5544(8) 0.073(6) Uani 0.4 1 d D . P B 2
F3A F 0.199(5) 0.788(5) 0.5395(9) 0.076(7) Uani 0.4 1 d D . P B 2
F4A F 0.026(6) 0.972(3) 0.5633(11) 0.063(7) Uani 0.4 1 d D U P B 2
F5A F -0.101(6) 0.790(4) 0.5294(9) 0.088(9) Uani 0.4 1 d D . P B 2
O7A O -0.036(8) 0.553(3) 0.5799(12) 0.071(12) Uani 0.4 1 d D . P B 2
O8A O 0.157(5) 0.730(5) 0.6167(9) 0.064(8) Uani 0.4 1 d D . P B 2
O9A O -0.183(5) 0.769(5) 0.6121(11) 0.078(10) Uani 0.4 1 d D . P B 2

loop_
_atom_site_aniso_label
_atom_site_aniso_U_11
_atom_site_aniso_U_22
_atom_site_aniso_U_33
_atom_site_aniso_U_23
_atom_site_aniso_U_13
_atom_site_aniso_U_12
Fe1 0.0125(10) 0.0092(10) 0.0150(9) -0.0001(10) 0.0039(8) 0.0016(10)
N4 0.003(4) 0.022(3) 0.022(4) 0.004(3) -0.002(3) 0.004(4)
N3 0.022(5) 0.017(4) 0.026(5) -0.004(4) 0.003(4) -0.005(4)
C8 0.008(7) 0.023(4) 0.026(4) 0.002(3) 0.003(4) 0.004(4)
N1 0.018(5) 0.021(4) 0.025(5) -0.001(4) -0.002(4) 0.000(4)
C9 0.019(8) 0.032(5) 0.026(4) 0.000(3) 0.005(4) 0.002(5)
N11 0.037(8) 0.049(6) 0.021(3) 0.002(4) 0.006(4) 0.007(7)
C11 0.008(8) 0.033(5) 0.021(4) 0.004(3) -0.001(4) -0.001(6)
C1 0.011(7) 0.023(3) 0.020(4) 0.004(3) -0.003(4) 0.001(4)
C7 0.029(8) 0.023(4) 0.030(6) 0.002(4) 0.007(6) 0.005(5)
C2 0.016(6) 0.024(4) 0.025(5) 0.001(4) -0.004(5) -0.002(5)
C10 0.017(7) 0.035(5) 0.021(3) 0.002(3) 0.002(4) 0.001(6)
C12 0.046(13) 0.054(7) 0.026(7) -0.004(6) 0.014(10) -0.002(9)
C13 0.050(16) 0.054(7) 0.022(8) 0.008(6) 0.004(10) 0.006(9)
Cl2 0.0111(15) 0.032(2) 0.0195(17) 0.001(2) 0.0025(13) -0.003(2)
Cl1 0.0143(15) 0.033(2) 0.0159(16) 0.003(2) 0.0015(14) -0.003(2)
N2 0.005(4) 0.035(4) 0.015(5) -0.002(5) -0.003(4) -0.003(4)
C5 0.019(8) 0.037(5) 0.024(7) -0.004(5) -0.001(6) -0.010(5)
C3 0.018(5) 0.035(5) 0.035(9) 0.004(6) -0.002(5) 0.001(4)
C4 0.014(7) 0.037(5) 0.029(8) 0.005(5) 0.000(6) -0.001(4)
C6 0.023(6) 0.030(5) 0.029(9) -0.005(6) 0.000(5) -0.010(5)
C14 0.079(10) 0.068(9) 0.080(10) -0.022(9) 0.021(9) 0.038(10)
F3 0.088(9) 0.089(16) 0.114(15) -0.012(17) 0.006(10) 0.025(10)
F4 0.086(14) 0.066(15) 0.085(10) -0.014(10) 0.028(10) 0.046(13)
F5 0.099(17) 0.070(9) 0.064(16) -0.016(9) -0.008(12) 0.034(10)
S6 0.094(9) 0.070(7) 0.036(5) -0.011(5) -0.004(5) 0.032(7)
O7 0.054(13) 0.082(16) 0.037(8) -0.009(9) -0.011(6) 0.023(14)
O8 0.073(15) 0.061(9) 0.029(12) -0.022(8) -0.009(10) 0.028(9)
O9 0.070(9) 0.054(13) 0.043(10) -0.016(13) -0.021(9) 0.034(9)
S6A 0.102(13) 0.036(7) 0.040(7) -0.022(5) -0.009(7) -0.017(7)
C2A 0.104(14) 0.066(7) 0.050(11) -0.004(6) -0.002(7) -0.006(6)
F3A 0.116(16) 0.067(16) 0.044(14) -0.016(11) 0.003(10) -0.001(11)
F4A 0.063(7) 0.062(7) 0.062(7) 0.003(3) 0.000(3) -0.002(3)
F5A 0.126(18) 0.073(19) 0.064(11) 0.012(11) -0.022(12) -0.021(13)
O7A 0.09(3) 0.052(10) 0.07(2) -0.030(12) 0.012(16) -0.022(11)
O8A 0.107(15) 0.05(2) 0.039(13) -0.021(14) 0.000(13) -0.013(13)
O9A 0.110(16) 0.05(2) 0.07(2) -0.005(15) 0.021(16) 0.004(16)

loop_
_atom_type_symbol
_atom_type_description
_atom_type_scat_dispersion_real
_atom_type_scat_dispersion_imag
_atom_type_scat_source
C C 0.0033 0.0016 'International Tables Vol C Tables 4.2.6.8 and 6.1.1.4'
H H 0.0000 0.0000 'International Tables Vol C Tables 4.2.6.8 and 6.1.1.4'
Cl Cl 0.1484 0.1585 'International Tables Vol C Tables 4.2.6.8 and 6.1.1.4'
F F 0.0171 0.0103 'International Tables Vol C Tables 4.2.6.8 and 6.1.1.4'
Fe Fe 0.3463 0.8444 'International Tables Vol C Tables 4.2.6.8 and 6.1.1.4'
N N 0.0061 0.0033 'International Tables Vol C Tables 4.2.6.8 and 6.1.1.4'
O O 0.0106 0.0060 'International Tables Vol C Tables 4.2.6.8 and 6.1.1.4'
S S 0.1246 0.1234 'International Tables Vol C Tables 4.2.6.8 and 6.1.1.4'

loop_
_geom_angle_atom_site_label_1
_geom_angle_atom_site_label_2
_geom_angle_atom_site_label_3
_geom_angle
_geom_angle_site_symmetry_1
_geom_angle_site_symmetry_3
_geom_angle_publ_flag
N4 Fe1 N3 78.5(6) . . y
N4 Fe1 N1 77.7(6) . . y
N4 Fe1 Cl2 92.7(2) . . y
N4 Fe1 Cl1 175.8(2) . . y
N4 Fe1 N2 87.1(4) . . y
N3 Fe1 Cl2 100.3(5) . . y
N3 Fe1 Cl1 100.5(5) . . y
N1 Fe1 N3 149.3(5) . . y
N1 Fe1 Cl2 99.9(5) . . y
N1 Fe1 Cl1 101.8(5) . . y
N1 Fe1 N2 78.5(7) . . y
Cl1 Fe1 Cl2 91.49(15) . . y
N2 Fe1 N3 81.3(7) . . y
N2 Fe1 Cl2 178.4(5) . . y
N2 Fe1 Cl1 88.7(3) . . y
C8 N4 Fe1 119.2(12) . . ?
C8 N4 C1 118.6(12) . . ?
C1 N4 Fe1 121.2(12) . . ?
Fe1 N3 H3 110.2 . . ?
C7 N3 Fe1 109.9(12) . . ?
C7 N3 H3 110.2 . . ?
C7 N3 C6 110.0(17) . . ?
C6 N3 Fe1 106.3(13) . . ?
C6 N3 H3 110.2 . . ?
N4 C8 C9 122.7(18) . . ?
N4 C8 C7 114.6(16) . . ?
C9 C8 C7 122.6(18) . . ?
Fe1 N1 H1 108.4 . . ?
C2 N1 Fe1 109.2(12) . . ?
C2 N1 H1 108.4 . . ?
C3 N1 Fe1 108.9(12) . . ?
C3 N1 H1 108.4 . . ?
C3 N1 C2 113.4(16) . . ?
C8 C9 H9 119.3 . . ?
C8 C9 C10 121.5(19) . . ?
C10 C9 H9 119.3 . . ?
C10 N11 C12 120(2) . . ?
C10 N11 C13 123(2) . . ?
C13 N11 C12 116.1(15) . . ?
C1 C11 H11 120.8 . . ?
C1 C11 C10 118.4(17) . . ?
C10 C11 H11 120.8 . . ?
N4 C1 C11 123.7(17) . . ?
N4 C1 C2 113.7(15) . . ?
C11 C1 C2 122.5(17) . . ?
N3 C7 C8 112.7(16) . . ?
N3 C7 H7A 109.1 . . ?
N3 C7 H7B 109.1 . . ?
C8 C7 H7A 109.1 . . ?
C8 C7 H7B 109.1 . . ?
H7A C7 H7B 107.8 . . ?
N1 C2 H2A 109.9 . . ?
N1 C2 H2B 109.9 . . ?
C1 C2 N1 108.7(14) . . ?
C1 C2 H2A 109.9 . . ?
C1 C2 H2B 109.9 . . ?
H2A C2 H2B 108.3 . . ?
C9 C10 C11 115.2(14) . . ?
N11 C10 C9 128(2) . . ?
N11 C10 C11 116(2) . . ?
N11 C12 H12A 109.5 . . ?
N11 C12 H12B 109.5 . . ?
N11 C12 H12C 109.5 . . ?
H12A C12 H12B 109.5 . . ?
H12A C12 H12C 109.5 . . ?
H12B C12 H12C 109.5 . . ?
N11 C13 H13A 109.5 . . ?
N11 C13 H13B 109.5 . . ?
N11 C13 H13C 109.5 . . ?
H13A C13 H13B 109.5 . . ?
H13A C13 H13C 109.5 . . ?
H13B C13 H13C 109.5 . . ?
Fe1 N2 H2 106.9 . . ?
C5 N2 Fe1 109.1(11) . . ?
C5 N2 H2 106.9 . . ?
C4 N2 Fe1 109.3(12) . . ?
C4 N2 H2 106.9 . . ?
C4 N2 C5 117.1(13) . . ?
N2 C5 H5A 111.3 . . ?
N2 C5 H5B 111.3 . . ?
N2 C5 C6 102.5(15) . . ?
H5A C5 H5B 109.2 . . ?
C6 C5 H5A 111.3 . . ?
C6 C5 H5B 111.3 . . ?
N1 C3 H3A 109.8 . . ?
N1 C3 H3B 109.8 . . ?
H3A C3 H3B 108.2 . . ?
C4 C3 N1 109.5(18) . . ?
C4 C3 H3A 109.8 . . ?
C4 C3 H3B 109.8 . . ?
N2 C4 H4A 108.5 . . ?
N2 C4 H4B 108.5 . . ?
C3 C4 N2 115.2(18) . . ?
C3 C4 H4A 108.5 . . ?
C3 C4 H4B 108.5 . . ?
H4A C4 H4B 107.5 . . ?
N3 C6 C5 109.6(17) . . ?
N3 C6 H6A 109.8 . . ?
N3 C6 H6B 109.8 . . ?
C5 C6 H6A 109.8 . . ?
C5 C6 H6B 109.8 . . ?
H6A C6 H6B 108.2 . . ?
F3 C14 F4 106(2) . . ?
F3 C14 F5 110(2) . . ?
F3 C14 S6 110.9(18) . . ?
F4 C14 S6 112.2(16) . . ?
F5 C14 F4 104(2) . . ?
F5 C14 S6 112.7(18) . . ?
O7 S6 C14 113.1(14) . . ?
O7 S6 O8 112.9(17) . . ?
O7 S6 O9 112.4(16) . . ?
O8 S6 C14 105.1(14) . . ?
O8 S6 O9 110.7(17) . . ?
O9 S6 C14 101.9(12) . . ?
O7A S6A C2A 103(2) . . ?
O7A S6A O8A 116(2) . . ?
O8A S6A C2A 102.9(18) . . ?
O9A S6A C2A 106(2) . . ?
O9A S6A O7A 116(2) . . ?
O9A S6A O8A 112(2) . . ?
F3A C2A S6A 110(2) . . ?
F4A C2A S6A 110(2) . . ?
F4A C2A F3A 111(3) . . ?
F4A C2A F5A 112(3) . . ?
F5A C2A S6A 108(2) . . ?
F5A C2A F3A 105(3) . . ?

loop_
_geom_bond_atom_site_label_1
_geom_bond_atom_site_label_2
_geom_bond_distance
_geom_bond_site_symmetry_2
_geom_bond_publ_flag
Fe1 N4 2.046(11) . y
Fe1 N3 2.187(15) . y
Fe1 N1 2.170(16) . y
Fe1 Cl2 2.318(4) . y
Fe1 Cl1 2.298(4) . y
Fe1 N2 2.180(12) . y
N4 C8 1.35(2) . ?
N4 C1 1.36(2) . ?
N3 H3 0.9800 . ?
N3 C7 1.47(3) . ?
N3 C6 1.48(3) . ?
C8 C9 1.36(3) . ?
C8 C7 1.49(3) . ?
N1 H1 0.9800 . ?
N1 C2 1.55(3) . ?
N1 C3 1.52(3) . ?
C9 H9 0.9300 . ?
C9 C10 1.43(3) . ?
N11 C10 1.30(2) . ?
N11 C12 1.53(3) . ?
N11 C13 1.40(3) . ?
C11 H11 0.9300 . ?
C11 C1 1.38(3) . ?
C11 C10 1.47(3) . ?
C1 C2 1.51(3) . ?
C7 H7A 0.9700 . ?
C7 H7B 0.9700 . ?
C2 H2A 0.9700 . ?
C2 H2B 0.9700 . ?
C12 H12A 0.9600 . ?
C12 H12B 0.9600 . ?
C12 H12C 0.9600 . ?
C13 H13A 0.9600 . ?
C13 H13B 0.9600 . ?
C13 H13C 0.9600 . ?
N2 H2 0.9800 . ?
N2 C5 1.55(2) . ?
N2 C4 1.40(3) . ?
C5 H5A 0.9700 . ?
C5 H5B 0.9700 . ?
C5 C6 1.59(3) . ?
C3 H3A 0.9700 . ?
C3 H3B 0.9700 . ?
C3 C4 1.40(3) . ?
C4 H4A 0.9700 . ?
C4 H4B 0.9700 . ?
C6 H6A 0.9700 . ?
C6 H6B 0.9700 . ?
C14 F3 1.312(17) . ?
C14 F4 1.335(17) . ?
C14 F5 1.323(17) . ?
C14 S6 1.80(2) . ?
S6 O7 1.400(15) . ?
S6 O8 1.443(16) . ?
S6 O9 1.453(16) . ?
S6A C2A 1.83(3) . ?
S6A O7A 1.42(2) . ?
S6A O8A 1.44(2) . ?
S6A O9A 1.42(2) . ?
C2A F3A 1.32(2) . ?
C2A F4A 1.31(2) . ?
C2A F5A 1.32(2) . ?

loop_
_geom_torsion_atom_site_label_1
_geom_torsion_atom_site_label_2
_geom_torsion_atom_site_label_3
_geom_torsion_atom_site_label_4
_geom_torsion
_geom_torsion_site_symmetry_1
_geom_torsion_site_symmetry_2
_geom_torsion_site_symmetry_3
_geom_torsion_site_symmetry_4
_geom_torsion_publ_flag
Fe1 N4 C8 C9 168.1(5) . . . . ?
Fe1 N4 C8 C7 -14.4(12) . . . . ?
Fe1 N4 C1 C11 -167.9(5) . . . . ?
Fe1 N4 C1 C2 9.2(11) . . . . ?
Fe1 N3 C7 C8 -23(2) . . . . ?
Fe1 N3 C6 C5 48.6(18) . . . . ?
Fe1 N1 C2 C1 33.0(17) . . . . ?
Fe1 N1 C3 C4 -36(2) . . . . ?
Fe1 N2 C5 C6 43.0(16) . . . . ?
Fe1 N2 C4 C3 -38(2) . . . . ?
N4 C8 C9 C10 0.00(10) . . . . ?
N4 C8 C7 N3 25(2) . . . . ?
N4 C1 C2 N1 -28.0(17) . . . . ?
C8 N4 C1 C11 0.00(5) . . . . ?
C8 N4 C1 C2 177.1(11) . . . . ?
C8 C9 C10 N11 -177.8(13) . . . . ?
C8 C9 C10 C11 0.00(12) . . . . ?
N1 C3 C4 N2 50(3) . . . . ?
C9 C8 C7 N3 -157.4(12) . . . . ?
C11 C1 C2 N1 149.2(11) . . . . ?
C1 N4 C8 C9 0.00(5) . . . . ?
C1 N4 C8 C7 177.5(12) . . . . ?
C1 C11 C10 C9 0.00(11) . . . . ?
C1 C11 C10 N11 178.0(11) . . . . ?
C7 N3 C6 C5 -70(2) . . . . ?
C7 C8 C9 C10 -177.3(13) . . . . ?
C2 N1 C3 C4 86(2) . . . . ?
C10 C11 C1 N4 0.00(9) . . . . ?
C10 C11 C1 C2 -176.8(12) . . . . ?
C12 N11 C10 C9 -6(2) . . . . ?
C12 N11 C10 C11 176.5(16) . . . . ?
C13 N11 C10 C9 165.1(19) . . . . ?
C13 N11 C10 C11 -13(2) . . . . ?
N2 C5 C6 N3 -61.9(19) . . . . ?
C5 N2 C4 C3 -163(2) . . . . ?
C3 N1 C2 C1 -88.6(18) . . . . ?
C4 N2 C5 C6 167.8(18) . . . . ?
C6 N3 C7 C8 94(2) . . . . ?
F3 C14 S6 O7 -66(2) . . . . ?
F3 C14 S6 O8 57(2) . . . . ?
F3 C14 S6 O9 173(2) . . . . ?
F4 C14 S6 O7 176(2) . . . . ?
F4 C14 S6 O8 -61(2) . . . . ?
F4 C14 S6 O9 55(2) . . . . ?
F5 C14 S6 O7 58(3) . . . . ?
F5 C14 S6 O8 -178(2) . . . . ?
F5 C14 S6 O9 -63(2) . . . . ?
O7A S6A C2A F3A -66(3) . . . . ?
O7A S6A C2A F4A 171(3) . . . . ?
O7A S6A C2A F5A 48(3) . . . . ?
O8A S6A C2A F3A 54(3) . . . . ?
O8A S6A C2A F4A -68(3) . . . . ?
O8A S6A C2A F5A 169(3) . . . . ?
O9A S6A C2A F3A 171(3) . . . . ?
O9A S6A C2A F4A 49(3) . . . . ?
O9A S6A C2A F5A -74(3) . . . . ?

loop_
_twin_individual_id
_twin_individual_mass_fraction_refined
1 0.50(13)
2 0.50(13)

loop_
_smtbx_masks_void_nr
_smtbx_masks_void_average_x
_smtbx_masks_void_average_y
_smtbx_masks_void_average_z
_smtbx_masks_void_volume
_smtbx_masks_void_count_electrons
_smtbx_masks_void_content
1 0.083 0.253 0.575 32.2 4.8 '0.5 H2O'
2 -0.083 0.753 0.925 32.2 4.8 '0.5 H2O'
3 0.417 0.747 0.075 32.2 4.8 '0.5 H2O'
4 0.583 0.247 0.425 32.2 4.8 '0.5 H2O'
